data_1570788
loop_
_publ_author_name
'Nodaraki, Lydia E.'
'Liu, Jingjing'
'Ariciu, Ana-Maria'
'Ortu, Fabrizio'
'Oakley, Meagan S.'
'Birnoschi, Letitia'
'Gransbury, Gemma K.'
'Cobb, Philip J.'
'Emerson-King, Jack'
'Chilton, Nicholas F.'
'Mills, David P.'
'McInnes, Eric J. L.'
'Tuna, Floriana'

_publ_section_title
;
 Metal-carbon bonding in early lanthanide substituted cyclopentadienyl
 complexes probed by pulsed EPR spectroscopy.
;
_journal_issue 8
_journal_name_full 'Chemical science'
_journal_page_first 3003
_journal_page_last 3010
_journal_paper_doi 10.1039/d3sc06175b
_journal_volume 15
_journal_year 2024
_chemical_formula_moiety 'C39 H63 Nd'
_chemical_formula_sum 'C39 H63 Nd'
_chemical_formula_weight 676.13
_chemical_name_systematic Nd(Cptt)3
_space_group_crystal_system monoclinic
_space_group_IT_number 14
_space_group_name_Hall '-P 2yn'
_space_group_name_H-M_alt 'P 1 21/n 1'
_atom_sites_solution_hydrogens geom
_atom_sites_solution_primary heavy
_atom_sites_solution_secondary difmap
_audit_creation_date 2023-06-22
_audit_creation_method
;
Olex2 1.5
(compiled 2022.04.07 svn.rca3783a0 for OlexSys, GUI svn.r6498)
;
_audit_update_record
;
2023-06-22 deposited with the CCDC.	2024-01-12 downloaded from the CCDC.
;
_cell_angle_alpha 90
_cell_angle_beta 104.394(3)
_cell_angle_gamma 90
_cell_formula_units_Z 4
_cell_length_a 10.7938(3)
_cell_length_b 19.4422(5)
_cell_length_c 17.8596(5)
_cell_measurement_reflns_used 6725
_cell_measurement_temperature 150(2)
_cell_measurement_theta_max 27.4140
_cell_measurement_theta_min 3.6830
_cell_volume 3630.28(18)
_computing_cell_refinement 'CrysAlisPro 1.171.38.41 (Rigaku OD, 2015)'
_computing_data_collection 'CrysAlisPro 1.171.38.41 (Rigaku OD, 2015)'
_computing_data_reduction 'CrysAlisPro 1.171.38.41 (Rigaku OD, 2015)'
_computing_molecular_graphics 'Olex2 1.5 (Dolomanov et al., 2009)'
_computing_publication_material 'Olex2 1.5 (Dolomanov et al., 2009)'
_computing_structure_refinement 'SHELXL 2018/3 (Sheldrick, 2015)'
_computing_structure_solution 'ShelXS (Sheldrick, 2008)'
_diffrn_ambient_temperature 150(2)
_diffrn_detector_area_resol_mean 8.0714
_diffrn_detector_type Eos
_diffrn_measured_fraction_theta_full 0.998
_diffrn_measured_fraction_theta_max 0.842
_diffrn_measurement_details
;
List of Runs (angles in degrees, time in seconds):

  # Type    Start    End  Width  t~exp~   \w     \q     \k     \f   Frames
#--------------------------------------------------------------------------
  1  \w     -2.00  91.00   1.00    1.00    --   18.86  37.00  30.00   93
  2  \w     33.00  82.00   1.00    1.00    --   18.86  37.00 120.00   49
  3  \w     34.00  60.00   1.00    1.00    --   18.86 -99.00   0.00   26
  4  \w    -20.00  61.00   1.00    1.00    --   18.86 -99.00 -90.00   81
;
_diffrn_measurement_device 'four-circle diffractometer'
_diffrn_measurement_device_type 'SuperNova, Single source at offset, Eos'
_diffrn_measurement_method '\w scans'
_diffrn_radiation_type MoK\a
_diffrn_radiation_wavelength 0.71073
_diffrn_reflns_av_R_equivalents 0.0422
_diffrn_reflns_av_unetI/netI 0.0703
_diffrn_reflns_Laue_measured_fraction_full 0.998
_diffrn_reflns_Laue_measured_fraction_max 0.842
_diffrn_reflns_limit_h_max 13
_diffrn_reflns_limit_h_min -14
_diffrn_reflns_limit_k_max 26
_diffrn_reflns_limit_k_min -24
_diffrn_reflns_limit_l_max 24
_diffrn_reflns_limit_l_min -15
_diffrn_reflns_number 18314
_diffrn_reflns_point_group_measured_fraction_full 0.998
_diffrn_reflns_point_group_measured_fraction_max 0.842
_diffrn_reflns_theta_full 25.242
_diffrn_reflns_theta_max 29.192
_diffrn_reflns_theta_min 3.357
_exptl_absorpt_coefficient_mu 1.453
_exptl_absorpt_correction_T_max 0.933
_exptl_absorpt_correction_T_min 0.906
_exptl_absorpt_correction_type gaussian
_exptl_absorpt_process_details
;
CrysAlisPro 1.171.38.41 (Rigaku Oxford Diffraction, 2015)
Numerical absorption correction based on gaussian integration over
			a multifaceted crystal model
Empirical absorption correction using spherical harmonics,
 implemented in SCALE3 ABSPACK scaling algorithm.
;
_exptl_crystal_colour 'clear light yellow'
_exptl_crystal_colour_lustre clear
_exptl_crystal_colour_modifier light
_exptl_crystal_colour_primary yellow
_exptl_crystal_density_diffrn 1.237
_exptl_crystal_description block
_exptl_crystal_F_000 1428
_exptl_crystal_recrystallization_method 'crystallised from hexane at -30 deg'
_exptl_crystal_size_max 0.442
_exptl_crystal_size_mid 0.309
_exptl_crystal_size_min 0.243
_refine_diff_density_max 1.736
_refine_diff_density_min -0.441
_refine_diff_density_rms 0.115
_refine_ls_extinction_method none
_refine_ls_goodness_of_fit_ref 1.064
_refine_ls_hydrogen_treatment constr
_refine_ls_matrix_type full
_refine_ls_number_parameters 379
_refine_ls_number_reflns 8287
_refine_ls_number_restraints 0
_refine_ls_restrained_S_all 1.064
_refine_ls_R_factor_all 0.0650
_refine_ls_R_factor_gt 0.0451
_refine_ls_shift/su_max 0.001
_refine_ls_shift/su_mean 0.000
_refine_ls_structure_factor_coef Fsqd
_refine_ls_weighting_details 'w=1/[\s^2^(Fo^2^)+(0.0295P)^2^+1.9467P] where P=(Fo^2^+2Fc^2^)/3'
_refine_ls_weighting_scheme calc
_refine_ls_wR_factor_gt 0.0856
_refine_ls_wR_factor_ref 0.0968
_reflns_Friedel_coverage 0.000
_reflns_number_gt 6434
_reflns_number_total 8287
_reflns_threshold_expression 'I > 2\s(I)'
_cod_data_source_file d3sc06175b2.cif
_cod_data_source_block 1-Nd
_cod_depositor_comments 'Adding full bibliography for 1570788--1570789.cif.'
_cod_database_code 1570788
_manchester_internal_diff_code adpm387
_manchester_internal_coll_client FO/JJL/DPM
_manchester_internal_coll_date 26/10/2016
_manchester_internal_process_date 26/10/2016
_manchester_internal_process_user FO
_manchester_internal_solution_date 26/10/2016
_manchester_internal_solution_user FO
_manchester_internal_refinement_date 24/08/20
_manchester_internal_refinement_user FO/PJC
_manchester_internal_validation_date 24/08/20
_manchester_internal_validation_user FO/PJC
_manchester_internal_archive_date 22/06/2023
_manchester_internal_archive_user FO
_shelx_shelxl_version_number 2018/3
_shelx_space_group_comment
;
The symmetry employed for this shelxl refinement is uniquely defined
by the following loop, which should always be used as a source of
symmetry information in preference to the above space-group names.
They are only intended as comments.
;
_shelx_estimated_absorpt_t_max 0.719
_shelx_estimated_absorpt_t_min 0.566
_olex2_refinement_description
;
1. Fixed Uiso
 At 1.2 times of:
  All C(H) groups
 At 1.5 times of:
  All C(H,H,H) groups
2.a Aromatic/amide H refined with riding coordinates:
 C2(H2), C4(H4), C5(H5), C15(H15), C17(H17), C18(H18), C28(H28), C30(H30),
 C31(H31)
2.b Idealised Me refined as rotating group:
 C7(H7A,H7B,H7C), C8(H8A,H8B,H8C), C9(H9A,H9B,H9C), C11(H11A,H11B,H11C),
 C12(H12A,H12B,H12C), C13(H13A,H13B,H13C), C20(H20A,H20B,H20C), C21(H21A,H21B,
 H21C), C22(H22A,H22B,H22C), C24(H24A,H24B,H24C), C25(H25A,H25B,H25C), C26(H26A,
 H26B,H26C), C33(H33A,H33B,H33C), C34(H34A,H34B,H34C), C35(H35A,H35B,H35C),
 C37(H37A,H37B,H37C), C38(H38A,H38B,H38C), C39(H39A,H39B,H39C)
;
_olex2_submission_special_instructions 'No special instructions were received'
_oxdiff_exptl_absorpt_empirical_details
;
Empirical correction (ABSPACK) includes:
- Absorption correction using spherical harmonics
- Frame scaling
;

loop_
_space_group_symop_operation_xyz
'x, y, z'
'-x+1/2, y+1/2, -z+1/2'
'-x, -y, -z'
'x-1/2, -y-1/2, z-1/2'

loop_
_atom_site_label
_atom_site_type_symbol
_atom_site_fract_x
_atom_site_fract_y
_atom_site_fract_z
_atom_site_U_iso_or_equiv
_atom_site_adp_type
_atom_site_occupancy
_atom_site_site_symmetry_order
_atom_site_calc_flag
_atom_site_refinement_flags_posn
_atom_site_refinement_flags_adp
_atom_site_refinement_flags_occupancy
_atom_site_disorder_assembly
_atom_site_disorder_group
Nd1 Nd 0.82625(2) 0.21378(2) 0.92908(2) 0.01903(7) Uani 1 1 d . . . . .
C1 C 0.6156(3) 0.1540(2) 0.8144(2) 0.0247(9) Uani 1 1 d . . . . .
C2 C 0.7200(4) 0.1148(2) 0.8067(2) 0.0257(9) Uani 1 1 d . . . . .
H2 H 0.730636 0.067236 0.818768 0.031 Uiso 1 1 calc R U . . .
C3 C 0.8068(4) 0.1544(2) 0.7789(2) 0.0253(9) Uani 1 1 d . . . . .
C4 C 0.7572(4) 0.2227(2) 0.7719(2) 0.0264(9) Uani 1 1 d . . . . .
H4 H 0.796169 0.261719 0.755149 0.032 Uiso 1 1 calc R U . . .
C5 C 0.6403(4) 0.2226(2) 0.7939(2) 0.0281(9) Uani 1 1 d . . . . .
H5 H 0.587429 0.261502 0.794918 0.034 Uiso 1 1 calc R U . . .
C6 C 0.4852(4) 0.1249(2) 0.8172(2) 0.0293(10) Uani 1 1 d . . . . .
C7 C 0.4043(4) 0.1767(3) 0.8496(3) 0.0485(13) Uani 1 1 d . . . . .
H7A H 0.443528 0.184366 0.904622 0.073 Uiso 1 1 calc R U . . .
H7B H 0.317689 0.158473 0.843193 0.073 Uiso 1 1 calc R U . . .
H7C H 0.400255 0.220359 0.821620 0.073 Uiso 1 1 calc R U . . .
C8 C 0.4951(4) 0.0599(3) 0.8655(3) 0.0499(14) Uani 1 1 d . . . . .
H8A H 0.544510 0.025192 0.845484 0.075 Uiso 1 1 calc R U . . .
H8B H 0.409162 0.042065 0.862753 0.075 Uiso 1 1 calc R U . . .
H8C H 0.538082 0.070368 0.919327 0.075 Uiso 1 1 calc R U . . .
C9 C 0.4156(4) 0.1082(3) 0.7341(3) 0.0531(15) Uani 1 1 d . . . . .
H9A H 0.407622 0.150054 0.702695 0.080 Uiso 1 1 calc R U . . .
H9B H 0.330272 0.090228 0.732756 0.080 Uiso 1 1 calc R U . . .
H9C H 0.464182 0.073594 0.713423 0.080 Uiso 1 1 calc R U . . .
C10 C 0.9068(4) 0.1265(2) 0.7387(2) 0.0295(10) Uani 1 1 d . . . . .
C11 C 0.9696(5) 0.0609(3) 0.7758(3) 0.0510(14) Uani 1 1 d . . . . .
H11A H 1.020911 0.071002 0.828060 0.076 Uiso 1 1 calc R U . . .
H11B H 1.024944 0.042249 0.744737 0.076 Uiso 1 1 calc R U . . .
H11C H 0.903460 0.027132 0.778456 0.076 Uiso 1 1 calc R U . . .
C12 C 0.8345(5) 0.1093(3) 0.6549(2) 0.0480(13) Uani 1 1 d . . . . .
H12A H 0.766546 0.075960 0.655448 0.072 Uiso 1 1 calc R U . . .
H12B H 0.894156 0.089554 0.627400 0.072 Uiso 1 1 calc R U . . .
H12C H 0.796696 0.151336 0.628596 0.072 Uiso 1 1 calc R U . . .
C13 C 1.0093(5) 0.1795(3) 0.7364(3) 0.0567(14) Uani 1 1 d . . . . .
H13A H 0.969339 0.220492 0.708695 0.085 Uiso 1 1 calc R U . . .
H13B H 1.070319 0.160017 0.709696 0.085 Uiso 1 1 calc R U . . .
H13C H 1.054286 0.192082 0.789280 0.085 Uiso 1 1 calc R U . . .
C14 C 0.7438(4) 0.3482(2) 0.9596(2) 0.0264(9) Uani 1 1 d . . . . .
C15 C 0.8017(4) 0.3609(2) 0.8999(3) 0.0289(9) Uani 1 1 d . . . . .
H15 H 0.756531 0.376085 0.850074 0.035 Uiso 1 1 calc R U . . .
C16 C 0.9330(4) 0.3490(2) 0.9207(2) 0.0283(9) Uani 1 1 d . . . . .
C17 C 0.9592(4) 0.3259(2) 0.9991(2) 0.0288(9) Uani 1 1 d . . . . .
H17 H 1.040700 0.312871 1.030074 0.035 Uiso 1 1 calc R U . . .
C18 C 0.8444(4) 0.3258(2) 1.0228(2) 0.0284(9) Uani 1 1 d . . . . .
H18 H 0.835389 0.312919 1.072456 0.034 Uiso 1 1 calc R U . . .
C19 C 0.6108(4) 0.3691(2) 0.9657(2) 0.0287(9) Uani 1 1 d . . . . .
C20 C 0.6277(5) 0.4287(3) 1.0230(3) 0.0554(15) Uani 1 1 d . . . . .
H20A H 0.682971 0.414200 1.072721 0.083 Uiso 1 1 calc R U . . .
H20B H 0.544029 0.442403 1.030144 0.083 Uiso 1 1 calc R U . . .
H20C H 0.666969 0.467755 1.002918 0.083 Uiso 1 1 calc R U . . .
C21 C 0.5442(4) 0.3109(3) 0.9967(3) 0.0565(15) Uani 1 1 d . . . . .
H21A H 0.539442 0.270446 0.963375 0.085 Uiso 1 1 calc R U . . .
H21B H 0.457559 0.325297 0.997614 0.085 Uiso 1 1 calc R U . . .
H21C H 0.592528 0.299312 1.049300 0.085 Uiso 1 1 calc R U . . .
C22 C 0.5262(4) 0.3929(3) 0.8878(3) 0.0482(13) Uani 1 1 d . . . . .
H22A H 0.569276 0.429967 0.867028 0.072 Uiso 1 1 calc R U . . .
H22B H 0.444348 0.409634 0.895066 0.072 Uiso 1 1 calc R U . . .
H22C H 0.510771 0.354159 0.851471 0.072 Uiso 1 1 calc R U . . .
C23 C 1.0333(4) 0.3756(2) 0.8815(2) 0.0313(10) Uani 1 1 d . . . . .
C24 C 0.9778(4) 0.3862(3) 0.7948(3) 0.0476(13) Uani 1 1 d . . . . .
H24A H 0.952138 0.341631 0.770085 0.071 Uiso 1 1 calc R U . . .
H24B H 1.042575 0.407197 0.772188 0.071 Uiso 1 1 calc R U . . .
H24C H 0.902991 0.416432 0.786592 0.071 Uiso 1 1 calc R U . . .
C25 C 1.1492(5) 0.3283(3) 0.8926(3) 0.0701(18) Uani 1 1 d . . . . .
H25A H 1.193985 0.326738 0.947499 0.105 Uiso 1 1 calc R U . . .
H25B H 1.207223 0.345934 0.862697 0.105 Uiso 1 1 calc R U . . .
H25C H 1.120949 0.281928 0.874706 0.105 Uiso 1 1 calc R U . . .
C26 C 1.0776(6) 0.4460(3) 0.9163(3) 0.075(2) Uani 1 1 d . . . . .
H26A H 1.003586 0.476525 0.910185 0.113 Uiso 1 1 calc R U . . .
H26B H 1.138331 0.465752 0.889567 0.113 Uiso 1 1 calc R U . . .
H26C H 1.119345 0.440688 0.971339 0.113 Uiso 1 1 calc R U . . .
C27 C 0.8310(3) 0.1383(2) 1.0687(2) 0.0216(8) Uani 1 1 d . . . . .
C28 C 0.9555(3) 0.1661(2) 1.0824(2) 0.0243(9) Uani 1 1 d . . . . .
H28 H 0.989161 0.200062 1.120167 0.029 Uiso 1 1 calc R U . . .
C29 C 1.0234(3) 0.1363(2) 1.0322(2) 0.0226(8) Uani 1 1 d . . . . .
C30 C 0.9369(3) 0.0908(2) 0.9838(2) 0.0233(9) Uani 1 1 d . . . . .
H30 H 0.954915 0.063601 0.943584 0.028 Uiso 1 1 calc R U . . .
C31 C 0.8194(3) 0.09223(19) 1.0050(2) 0.0225(8) Uani 1 1 d . . . . .
H31 H 0.744957 0.066803 0.981012 0.027 Uiso 1 1 calc R U . . .
C32 C 0.7450(4) 0.1375(2) 1.1240(2) 0.0241(9) Uani 1 1 d . . . . .
C33 C 0.7920(4) 0.0769(2) 1.1799(2) 0.0334(10) Uani 1 1 d . . . . .
H33A H 0.782970 0.033812 1.150545 0.050 Uiso 1 1 calc R U . . .
H33B H 0.740789 0.074529 1.218064 0.050 Uiso 1 1 calc R U . . .
H33C H 0.882131 0.083933 1.206461 0.050 Uiso 1 1 calc R U . . .
C34 C 0.6049(4) 0.1263(2) 1.0842(2) 0.0356(11) Uani 1 1 d . . . . .
H34A H 0.575197 0.163188 1.046675 0.053 Uiso 1 1 calc R U . . .
H34B H 0.554325 0.126529 1.122833 0.053 Uiso 1 1 calc R U . . .
H34C H 0.594619 0.081857 1.057416 0.053 Uiso 1 1 calc R U . . .
C35 C 0.7607(4) 0.2032(2) 1.1737(2) 0.0351(11) Uani 1 1 d . . . . .
H35A H 0.851359 0.210012 1.199131 0.053 Uiso 1 1 calc R U . . .
H35B H 0.711959 0.198467 1.213002 0.053 Uiso 1 1 calc R U . . .
H35C H 0.728750 0.242811 1.140675 0.053 Uiso 1 1 calc R U . . .
C36 C 1.1681(3) 0.1355(2) 1.0449(2) 0.0221(8) Uani 1 1 d . . . . .
C37 C 1.2079(4) 0.1090(3) 0.9745(3) 0.0419(12) Uani 1 1 d . . . . .
H37A H 1.170219 0.063533 0.960513 0.063 Uiso 1 1 calc R U . . .
H37B H 1.301375 0.105597 0.986344 0.063 Uiso 1 1 calc R U . . .
H37C H 1.177945 0.140843 0.931246 0.063 Uiso 1 1 calc R U . . .
C38 C 1.2191(4) 0.0853(2) 1.1123(2) 0.0380(11) Uani 1 1 d . . . . .
H38A H 1.194484 0.101647 1.158474 0.057 Uiso 1 1 calc R U . . .
H38B H 1.312546 0.082857 1.122975 0.057 Uiso 1 1 calc R U . . .
H38C H 1.182677 0.039548 1.098292 0.057 Uiso 1 1 calc R U . . .
C39 C 1.2294(4) 0.2052(2) 1.0683(3) 0.0381(11) Uani 1 1 d . . . . .
H39A H 1.205719 0.236963 1.024494 0.057 Uiso 1 1 calc R U . . .
H39B H 1.322601 0.200060 1.083694 0.057 Uiso 1 1 calc R U . . .
H39C H 1.199331 0.223385 1.111834 0.057 Uiso 1 1 calc R U . . .

loop_
_atom_site_aniso_label
_atom_site_aniso_U_11
_atom_site_aniso_U_22
_atom_site_aniso_U_33
_atom_site_aniso_U_23
_atom_site_aniso_U_13
_atom_site_aniso_U_12
Nd1 0.01620(10) 0.02344(12) 0.01761(12) 0.00115(9) 0.00449(8) -0.00007(9)
C1 0.0207(19) 0.032(2) 0.020(2) -0.0009(17) 0.0026(16) -0.0031(17)
C2 0.028(2) 0.024(2) 0.022(2) -0.0023(17) 0.0009(17) -0.0010(17)
C3 0.027(2) 0.034(2) 0.0148(19) -0.0002(17) 0.0047(16) -0.0010(18)
C4 0.028(2) 0.028(2) 0.021(2) 0.0016(17) 0.0013(17) -0.0042(18)
C5 0.025(2) 0.035(2) 0.020(2) 0.0002(18) -0.0019(17) 0.0023(18)
C6 0.0197(19) 0.029(2) 0.034(2) -0.0019(19) -0.0017(18) -0.0031(17)
C7 0.032(2) 0.058(3) 0.058(3) 0.006(3) 0.017(2) -0.005(2)
C8 0.030(2) 0.051(3) 0.066(4) 0.014(3) 0.006(2) -0.013(2)
C9 0.035(3) 0.079(4) 0.040(3) -0.005(3) -0.001(2) -0.017(3)
C10 0.031(2) 0.036(2) 0.023(2) -0.0024(18) 0.0092(18) 0.0028(19)
C11 0.060(3) 0.058(3) 0.042(3) 0.007(3) 0.025(3) 0.025(3)
C12 0.052(3) 0.065(4) 0.026(2) -0.009(2) 0.009(2) 0.014(3)
C13 0.047(3) 0.062(4) 0.071(4) -0.005(3) 0.033(3) -0.005(3)
C14 0.027(2) 0.026(2) 0.029(2) 0.0025(18) 0.0122(18) 0.0017(17)
C15 0.028(2) 0.019(2) 0.041(3) 0.0038(19) 0.0120(19) 0.0009(17)
C16 0.029(2) 0.024(2) 0.033(2) 0.0044(18) 0.0099(19) -0.0033(18)
C17 0.022(2) 0.031(2) 0.032(2) 0.0007(19) 0.0037(18) 0.0008(18)
C18 0.039(2) 0.026(2) 0.022(2) -0.0002(17) 0.0108(19) 0.0007(19)
C19 0.025(2) 0.026(2) 0.037(2) 0.0018(18) 0.0117(19) 0.0043(17)
C20 0.044(3) 0.051(3) 0.071(4) -0.021(3) 0.013(3) 0.011(3)
C21 0.031(3) 0.058(3) 0.081(4) 0.024(3) 0.016(3) 0.007(2)
C22 0.039(3) 0.062(3) 0.044(3) 0.013(3) 0.011(2) 0.018(3)
C23 0.027(2) 0.039(3) 0.027(2) 0.0009(19) 0.0069(18) -0.0116(19)
C24 0.042(3) 0.064(3) 0.040(3) 0.015(3) 0.016(2) -0.016(3)
C25 0.042(3) 0.099(5) 0.079(4) 0.036(4) 0.033(3) 0.014(3)
C26 0.101(5) 0.069(4) 0.062(4) -0.010(3) 0.033(4) -0.052(4)
C27 0.0180(18) 0.031(2) 0.0168(19) 0.0052(17) 0.0051(15) 0.0013(17)
C28 0.0202(18) 0.031(2) 0.020(2) 0.0042(17) 0.0010(16) 0.0012(17)
C29 0.0193(18) 0.032(2) 0.0158(19) 0.0042(17) 0.0026(15) 0.0013(17)
C30 0.0223(19) 0.027(2) 0.022(2) 0.0006(17) 0.0077(16) 0.0036(17)
C31 0.0230(19) 0.022(2) 0.023(2) 0.0044(16) 0.0061(16) -0.0036(16)
C32 0.0243(19) 0.030(2) 0.021(2) 0.0049(17) 0.0110(16) -0.0001(17)
C33 0.030(2) 0.045(3) 0.028(2) 0.013(2) 0.0120(19) 0.004(2)
C34 0.025(2) 0.048(3) 0.035(3) 0.009(2) 0.0096(19) 0.004(2)
C35 0.039(2) 0.040(3) 0.031(2) 0.001(2) 0.019(2) 0.002(2)
C36 0.0149(17) 0.029(2) 0.023(2) 0.0013(17) 0.0054(16) 0.0008(16)
C37 0.029(2) 0.057(3) 0.042(3) -0.008(2) 0.013(2) 0.005(2)
C38 0.024(2) 0.046(3) 0.037(3) 0.013(2) -0.005(2) 0.003(2)
C39 0.021(2) 0.039(3) 0.052(3) 0.001(2) 0.007(2) -0.0048(19)

loop_
_atom_type_symbol
_atom_type_description
_atom_type_scat_dispersion_real
_atom_type_scat_dispersion_imag
_atom_type_scat_source
C C 0.0033 0.0016 'International Tables Vol C Tables 4.2.6.8 and 6.1.1.4'
H H 0.0000 0.0000 'International Tables Vol C Tables 4.2.6.8 and 6.1.1.4'
Nd Nd -0.1943 3.0179 'International Tables Vol C Tables 4.2.6.8 and 6.1.1.4'

loop_
_exptl_crystal_face_index_h
_exptl_crystal_face_index_k
_exptl_crystal_face_index_l
_exptl_crystal_face_perp_dist
13 14 1 0.1438
1 -21 15 0.1539
-1 21 -15 0.1721
-8 12 -15 0.2040
-9 -22 8 0.1481
4 -26 -3 0.0921
0 -27 -5 0.1049
-12 14 -5 0.2141
8 18 9 0.1420
0 27 6 0.1360
-4 27 3 0.1592
13 -5 -18 0.0965
1 -7 -24 0.1417
-1 7 24 0.1519
14 -3 -13 0.1092
-12 -14 11 0.1660
0 13 -22 0.1627
12 14 -12 0.1209
3 27 -2 0.1252
-1 27 -4 0.1495
-7 9 23 0.1618
-15 5 10 0.1971
0 -8 24 0.1637
-12 -11 16 0.1680

loop_
_geom_angle_atom_site_label_1
_geom_angle_atom_site_label_2
_geom_angle_atom_site_label_3
_geom_angle
_geom_angle_site_symmetry_1
_geom_angle_site_symmetry_3
_geom_angle_publ_flag
C3 Nd1 C1 47.03(11) . . ?
C3 Nd1 C16 104.73(12) . . ?
C3 Nd1 C27 125.69(12) . . ?
C4 Nd1 C1 48.11(11) . . ?
C4 Nd1 C3 29.31(11) . . ?
C4 Nd1 C5 29.97(12) . . ?
C4 Nd1 C14 96.87(12) . . ?
C4 Nd1 C16 84.21(12) . . ?
C4 Nd1 C17 113.46(12) . . ?
C4 Nd1 C27 149.91(11) . . ?
C4 Nd1 C29 131.58(12) . . ?
C4 Nd1 C30 113.97(12) . . ?
C4 Nd1 C31 122.14(12) . . ?
C5 Nd1 C1 29.17(11) . . ?
C5 Nd1 C3 48.33(12) . . ?
C5 Nd1 C14 85.16(12) . . ?
C5 Nd1 C16 96.42(12) . . ?
C5 Nd1 C17 122.67(12) . . ?
C5 Nd1 C27 130.34(11) . . ?
C5 Nd1 C29 149.75(12) . . ?
C5 Nd1 C30 121.91(12) . . ?
C5 Nd1 C31 112.83(12) . . ?
C14 Nd1 C1 105.95(11) . . ?
C14 Nd1 C3 126.18(11) . . ?
C14 Nd1 C16 47.51(11) . . ?
C14 Nd1 C27 103.89(11) . . ?
C14 Nd1 C29 125.04(11) . . ?
C16 Nd1 C1 125.56(11) . . ?
C17 Nd1 C1 150.80(11) . . ?
C17 Nd1 C3 130.83(12) . . ?
C17 Nd1 C14 48.44(11) . . ?
C17 Nd1 C16 29.29(11) . . ?
C17 Nd1 C27 96.63(12) . . ?
C17 Nd1 C29 84.49(11) . . ?
C17 Nd1 C30 113.56(12) . . ?
C18 Nd1 C1 132.76(12) . . ?
C18 Nd1 C3 150.49(12) . . ?
C18 Nd1 C4 122.78(12) . . ?
C18 Nd1 C5 114.65(12) . . ?
C18 Nd1 C14 29.50(11) . . ?
C18 Nd1 C16 48.35(12) . . ?
C18 Nd1 C17 29.82(12) . . ?
C18 Nd1 C27 83.82(12) . . ?
C18 Nd1 C29 95.54(11) . . ?
C18 Nd1 C30 121.32(12) . . ?
C18 Nd1 C31 113.13(12) . . ?
C27 Nd1 C1 104.43(11) . . ?
C27 Nd1 C16 125.88(11) . . ?
C29 Nd1 C1 124.68(11) . . ?
C29 Nd1 C3 104.96(11) . . ?
C29 Nd1 C16 105.60(11) . . ?
C29 Nd1 C27 47.69(10) . . ?
C30 Nd1 C1 95.60(11) . . ?
C30 Nd1 C3 84.66(11) . . ?
C30 Nd1 C14 149.16(11) . . ?
C30 Nd1 C16 131.92(11) . . ?
C30 Nd1 C27 48.34(11) . . ?
C30 Nd1 C29 29.09(11) . . ?
C31 Nd1 C1 83.72(11) . . ?
C31 Nd1 C3 96.38(11) . . ?
C31 Nd1 C14 130.37(12) . . ?
C31 Nd1 C16 150.71(11) . . ?
C31 Nd1 C17 122.52(12) . . ?
C31 Nd1 C27 29.31(11) . . ?
C31 Nd1 C29 48.36(11) . . ?
C31 Nd1 C30 29.86(11) . . ?
C2 C1 Nd1 77.2(2) . . ?
C2 C1 C5 106.1(4) . . ?
C2 C1 C6 125.0(4) . . ?
C5 C1 Nd1 69.0(2) . . ?
C5 C1 C6 126.0(3) . . ?
C6 C1 Nd1 133.9(3) . . ?
Nd1 C2 H2 117.9 . . ?
C1 C2 Nd1 75.1(2) . . ?
C1 C2 H2 124.3 . . ?
C1 C2 C3 111.3(4) . . ?
C3 C2 Nd1 74.3(2) . . ?
C3 C2 H2 124.3 . . ?
C2 C3 Nd1 77.9(2) . . ?
C2 C3 C4 106.0(4) . . ?
C2 C3 C10 125.7(4) . . ?
C4 C3 Nd1 69.4(2) . . ?
C4 C3 C10 125.4(4) . . ?
C10 C3 Nd1 132.8(2) . . ?
Nd1 C4 H4 110.2 . . ?
C3 C4 Nd1 81.3(2) . . ?
C3 C4 H4 125.8 . . ?
C5 C4 Nd1 75.3(2) . . ?
C5 C4 C3 108.4(4) . . ?
C5 C4 H4 125.8 . . ?
Nd1 C5 H5 110.3 . . ?
C1 C5 Nd1 81.8(2) . . ?
C1 C5 H5 126.0 . . ?
C4 C5 Nd1 74.7(2) . . ?
C4 C5 C1 108.1(4) . . ?
C4 C5 H5 126.0 . . ?
C1 C6 C7 112.5(3) . . ?
C8 C6 C1 113.0(3) . . ?
C8 C6 C7 107.3(4) . . ?
C8 C6 C9 108.9(4) . . ?
C9 C6 C1 106.4(4) . . ?
C9 C6 C7 108.5(4) . . ?
C6 C7 H7A 109.5 . . ?
C6 C7 H7B 109.5 . . ?
C6 C7 H7C 109.5 . . ?
H7A C7 H7B 109.5 . . ?
H7A C7 H7C 109.5 . . ?
H7B C7 H7C 109.5 . . ?
C6 C8 H8A 109.5 . . ?
C6 C8 H8B 109.5 . . ?
C6 C8 H8C 109.5 . . ?
H8A C8 H8B 109.5 . . ?
H8A C8 H8C 109.5 . . ?
H8B C8 H8C 109.5 . . ?
C6 C9 H9A 109.5 . . ?
C6 C9 H9B 109.5 . . ?
C6 C9 H9C 109.5 . . ?
H9A C9 H9B 109.5 . . ?
H9A C9 H9C 109.5 . . ?
H9B C9 H9C 109.5 . . ?
C3 C10 C12 106.6(3) . . ?
C11 C10 C3 112.5(4) . . ?
C11 C10 C12 107.7(4) . . ?
C11 C10 C13 109.4(4) . . ?
C13 C10 C3 112.0(4) . . ?
C13 C10 C12 108.5(4) . . ?
C10 C11 H11A 109.5 . . ?
C10 C11 H11B 109.5 . . ?
C10 C11 H11C 109.5 . . ?
H11A C11 H11B 109.5 . . ?
H11A C11 H11C 109.5 . . ?
H11B C11 H11C 109.5 . . ?
C10 C12 H12A 109.5 . . ?
C10 C12 H12B 109.5 . . ?
C10 C12 H12C 109.5 . . ?
H12A C12 H12B 109.5 . . ?
H12A C12 H12C 109.5 . . ?
H12B C12 H12C 109.5 . . ?
C10 C13 H13A 109.5 . . ?
C10 C13 H13B 109.5 . . ?
C10 C13 H13C 109.5 . . ?
H13A C13 H13B 109.5 . . ?
H13A C13 H13C 109.5 . . ?
H13B C13 H13C 109.5 . . ?
C15 C14 Nd1 78.2(2) . . ?
C15 C14 C18 105.2(3) . . ?
C15 C14 C19 128.4(4) . . ?
C18 C14 Nd1 70.1(2) . . ?
C18 C14 C19 124.9(4) . . ?
C19 C14 Nd1 127.0(3) . . ?
Nd1 C15 H15 118.5 . . ?
C14 C15 Nd1 74.1(2) . . ?
C14 C15 H15 123.5 . . ?
C14 C15 C16 112.9(4) . . ?
C16 C15 Nd1 75.4(2) . . ?
C16 C15 H15 123.5 . . ?
C15 C16 Nd1 76.8(2) . . ?
C15 C16 C17 104.7(4) . . ?
C15 C16 C23 128.0(4) . . ?
C17 C16 Nd1 69.4(2) . . ?
C17 C16 C23 124.6(3) . . ?
C23 C16 Nd1 132.3(3) . . ?
Nd1 C17 H17 111.0 . . ?
C16 C17 Nd1 81.3(2) . . ?
C16 C17 H17 125.6 . . ?
C18 C17 Nd1 74.6(2) . . ?
C18 C17 C16 108.7(3) . . ?
C18 C17 H17 125.6 . . ?
Nd1 C18 H18 110.8 . . ?
C14 C18 Nd1 80.4(2) . . ?
C14 C18 H18 125.8 . . ?
C17 C18 Nd1 75.6(2) . . ?
C17 C18 C14 108.4(4) . . ?
C17 C18 H18 125.8 . . ?
C14 C19 C20 107.0(3) . . ?
C14 C19 C22 112.1(4) . . ?
C20 C19 C22 108.9(4) . . ?
C21 C19 C14 111.6(3) . . ?
C21 C19 C20 108.0(4) . . ?
C21 C19 C22 109.1(4) . . ?
C19 C20 H20A 109.5 . . ?
C19 C20 H20B 109.5 . . ?
C19 C20 H20C 109.5 . . ?
H20A C20 H20B 109.5 . . ?
H20A C20 H20C 109.5 . . ?
H20B C20 H20C 109.5 . . ?
C19 C21 H21A 109.5 . . ?
C19 C21 H21B 109.5 . . ?
C19 C21 H21C 109.5 . . ?
H21A C21 H21B 109.5 . . ?
H21A C21 H21C 109.5 . . ?
H21B C21 H21C 109.5 . . ?
C19 C22 H22A 109.5 . . ?
C19 C22 H22B 109.5 . . ?
C19 C22 H22C 109.5 . . ?
H22A C22 H22B 109.5 . . ?
H22A C22 H22C 109.5 . . ?
H22B C22 H22C 109.5 . . ?
C16 C23 C24 111.6(3) . . ?
C16 C23 C25 113.0(4) . . ?
C16 C23 C26 107.7(4) . . ?
C24 C23 C26 107.2(4) . . ?
C25 C23 C24 108.4(4) . . ?
C25 C23 C26 108.8(4) . . ?
C23 C24 H24A 109.5 . . ?
C23 C24 H24B 109.5 . . ?
C23 C24 H24C 109.5 . . ?
H24A C24 H24B 109.5 . . ?
H24A C24 H24C 109.5 . . ?
H24B C24 H24C 109.5 . . ?
C23 C25 H25A 109.5 . . ?
C23 C25 H25B 109.5 . . ?
C23 C25 H25C 109.5 . . ?
H25A C25 H25B 109.5 . . ?
H25A C25 H25C 109.5 . . ?
H25B C25 H25C 109.5 . . ?
C23 C26 H26A 109.5 . . ?
C23 C26 H26B 109.5 . . ?
C23 C26 H26C 109.5 . . ?
H26A C26 H26B 109.5 . . ?
H26A C26 H26C 109.5 . . ?
H26B C26 H26C 109.5 . . ?
C28 C27 Nd1 76.5(2) . . ?
C28 C27 C31 105.6(3) . . ?
C28 C27 C32 127.1(3) . . ?
C31 C27 Nd1 69.6(2) . . ?
C31 C27 C32 124.4(3) . . ?
C32 C27 Nd1 133.5(2) . . ?
Nd1 C28 H28 117.2 . . ?
C27 C28 Nd1 75.2(2) . . ?
C27 C28 H28 124.6 . . ?
C27 C28 C29 110.8(3) . . ?
C29 C28 Nd1 74.7(2) . . ?
C29 C28 H28 124.6 . . ?
C28 C29 Nd1 76.9(2) . . ?
C28 C29 C30 106.0(3) . . ?
C28 C29 C36 125.7(3) . . ?
C30 C29 Nd1 70.4(2) . . ?
C30 C29 C36 125.6(4) . . ?
C36 C29 Nd1 132.1(3) . . ?
Nd1 C30 H30 111.6 . . ?
C29 C30 Nd1 80.5(2) . . ?
C29 C30 H30 125.6 . . ?
C31 C30 Nd1 74.8(2) . . ?
C31 C30 C29 108.9(4) . . ?
C31 C30 H30 125.6 . . ?
Nd1 C31 H31 110.5 . . ?
C27 C31 Nd1 81.1(2) . . ?
C27 C31 H31 125.7 . . ?
C30 C31 Nd1 75.4(2) . . ?
C30 C31 C27 108.6(3) . . ?
C30 C31 H31 125.7 . . ?
C27 C32 C33 105.9(3) . . ?
C27 C32 C34 113.4(3) . . ?
C27 C32 C35 111.7(3) . . ?
C34 C32 C33 108.8(3) . . ?
C34 C32 C35 110.0(3) . . ?
C35 C32 C33 106.8(3) . . ?
C32 C33 H33A 109.5 . . ?
C32 C33 H33B 109.5 . . ?
C32 C33 H33C 109.5 . . ?
H33A C33 H33B 109.5 . . ?
H33A C33 H33C 109.5 . . ?
H33B C33 H33C 109.5 . . ?
C32 C34 H34A 109.5 . . ?
C32 C34 H34B 109.5 . . ?
C32 C34 H34C 109.5 . . ?
H34A C34 H34B 109.5 . . ?
H34A C34 H34C 109.5 . . ?
H34B C34 H34C 109.5 . . ?
C32 C35 H35A 109.5 . . ?
C32 C35 H35B 109.5 . . ?
C32 C35 H35C 109.5 . . ?
H35A C35 H35B 109.5 . . ?
H35A C35 H35C 109.5 . . ?
H35B C35 H35C 109.5 . . ?
C29 C36 C38 106.1(3) . . ?
C37 C36 C29 111.8(3) . . ?
C37 C36 C38 108.2(3) . . ?
C37 C36 C39 109.7(4) . . ?
C39 C36 C29 113.1(3) . . ?
C39 C36 C38 107.6(3) . . ?
C36 C37 H37A 109.5 . . ?
C36 C37 H37B 109.5 . . ?
C36 C37 H37C 109.5 . . ?
H37A C37 H37B 109.5 . . ?
H37A C37 H37C 109.5 . . ?
H37B C37 H37C 109.5 . . ?
C36 C38 H38A 109.5 . . ?
C36 C38 H38B 109.5 . . ?
C36 C38 H38C 109.5 . . ?
H38A C38 H38B 109.5 . . ?
H38A C38 H38C 109.5 . . ?
H38B C38 H38C 109.5 . . ?
C36 C39 H39A 109.5 . . ?
C36 C39 H39B 109.5 . . ?
C36 C39 H39C 109.5 . . ?
H39A C39 H39B 109.5 . . ?
H39A C39 H39C 109.5 . . ?
H39B C39 H39C 109.5 . . ?

loop_
_geom_bond_atom_site_label_1
_geom_bond_atom_site_label_2
_geom_bond_distance
_geom_bond_site_symmetry_2
_geom_bond_publ_flag
Nd1 C1 2.898(4) . ?
Nd1 C3 2.879(4) . ?
Nd1 C4 2.726(4) . ?
Nd1 C5 2.734(4) . ?
Nd1 C14 2.856(4) . ?
Nd1 C16 2.889(4) . ?
Nd1 C17 2.736(4) . ?
Nd1 C18 2.723(4) . ?
Nd1 C27 2.883(4) . ?
Nd1 C29 2.870(3) . ?
Nd1 C30 2.743(4) . ?
Nd1 C31 2.735(4) . ?
C1 C2 1.395(5) . ?
C1 C5 1.427(5) . ?
C1 C6 1.529(5) . ?
C2 H2 0.9500 . ?
C2 C3 1.396(5) . ?
C3 C4 1.426(5) . ?
C3 C10 1.537(5) . ?
C4 H4 0.9500 . ?
C4 C5 1.412(6) . ?
C5 H5 0.9500 . ?
C6 C7 1.538(6) . ?
C6 C8 1.519(6) . ?
C6 C9 1.521(6) . ?
C7 H7A 0.9800 . ?
C7 H7B 0.9800 . ?
C7 H7C 0.9800 . ?
C8 H8A 0.9800 . ?
C8 H8B 0.9800 . ?
C8 H8C 0.9800 . ?
C9 H9A 0.9800 . ?
C9 H9B 0.9800 . ?
C9 H9C 0.9800 . ?
C10 C11 1.517(6) . ?
C10 C12 1.543(5) . ?
C10 C13 1.519(6) . ?
C11 H11A 0.9800 . ?
C11 H11B 0.9800 . ?
C11 H11C 0.9800 . ?
C12 H12A 0.9800 . ?
C12 H12B 0.9800 . ?
C12 H12C 0.9800 . ?
C13 H13A 0.9800 . ?
C13 H13B 0.9800 . ?
C13 H13C 0.9800 . ?
C14 C15 1.384(5) . ?
C14 C18 1.426(5) . ?
C14 C19 1.522(5) . ?
C15 H15 0.9500 . ?
C15 C16 1.393(5) . ?
C16 C17 1.429(5) . ?
C16 C23 1.519(6) . ?
C17 H17 0.9500 . ?
C17 C18 1.405(5) . ?
C18 H18 0.9500 . ?
C19 C20 1.528(6) . ?
C19 C21 1.518(6) . ?
C19 C22 1.534(6) . ?
C20 H20A 0.9800 . ?
C20 H20B 0.9800 . ?
C20 H20C 0.9800 . ?
C21 H21A 0.9800 . ?
C21 H21B 0.9800 . ?
C21 H21C 0.9800 . ?
C22 H22A 0.9800 . ?
C22 H22B 0.9800 . ?
C22 H22C 0.9800 . ?
C23 C24 1.529(6) . ?
C23 C25 1.525(6) . ?
C23 C26 1.529(6) . ?
C24 H24A 0.9800 . ?
C24 H24B 0.9800 . ?
C24 H24C 0.9800 . ?
C25 H25A 0.9800 . ?
C25 H25B 0.9800 . ?
C25 H25C 0.9800 . ?
C26 H26A 0.9800 . ?
C26 H26B 0.9800 . ?
C26 H26C 0.9800 . ?
C27 C28 1.412(5) . ?
C27 C31 1.429(5) . ?
C27 C32 1.515(5) . ?
C28 H28 0.9500 . ?
C28 C29 1.414(5) . ?
C29 C30 1.415(5) . ?
C29 C36 1.522(5) . ?
C30 H30 0.9500 . ?
C30 C31 1.411(5) . ?
C31 H31 0.9500 . ?
C32 C33 1.545(5) . ?
C32 C34 1.519(5) . ?
C32 C35 1.540(6) . ?
C33 H33A 0.9800 . ?
C33 H33B 0.9800 . ?
C33 H33C 0.9800 . ?
C34 H34A 0.9800 . ?
C34 H34B 0.9800 . ?
C34 H34C 0.9800 . ?
C35 H35A 0.9800 . ?
C35 H35B 0.9800 . ?
C35 H35C 0.9800 . ?
C36 C37 1.516(5) . ?
C36 C38 1.541(5) . ?
C36 C39 1.519(5) . ?
C37 H37A 0.9800 . ?
C37 H37B 0.9800 . ?
C37 H37C 0.9800 . ?
C38 H38A 0.9800 . ?
C38 H38B 0.9800 . ?
C38 H38C 0.9800 . ?
C39 H39A 0.9800 . ?
C39 H39B 0.9800 . ?
C39 H39C 0.9800 . ?

loop_
_geom_torsion_atom_site_label_1
_geom_torsion_atom_site_label_2
_geom_torsion_atom_site_label_3
_geom_torsion_atom_site_label_4
_geom_torsion
_geom_torsion_site_symmetry_1
_geom_torsion_site_symmetry_2
_geom_torsion_site_symmetry_3
_geom_torsion_site_symmetry_4
_geom_torsion_publ_flag
Nd1 C1 C2 C3 -66.1(3) . . . . ?
Nd1 C1 C5 C4 70.9(3) . . . . ?
Nd1 C1 C6 C7 55.8(5) . . . . ?
Nd1 C1 C6 C8 -66.0(5) . . . . ?
Nd1 C1 C6 C9 174.5(3) . . . . ?
Nd1 C2 C3 C4 -64.1(2) . . . . ?
Nd1 C2 C3 C10 134.6(4) . . . . ?
Nd1 C3 C4 C5 -71.3(3) . . . . ?
Nd1 C3 C10 C11 68.3(5) . . . . ?
Nd1 C3 C10 C12 -173.9(3) . . . . ?
Nd1 C3 C10 C13 -55.4(5) . . . . ?
Nd1 C4 C5 C1 -75.8(3) . . . . ?
Nd1 C14 C15 C16 -66.1(3) . . . . ?
Nd1 C14 C18 C17 71.2(3) . . . . ?
Nd1 C14 C19 C20 149.1(3) . . . . ?
Nd1 C14 C19 C21 31.1(5) . . . . ?
Nd1 C14 C19 C22 -91.6(4) . . . . ?
Nd1 C15 C16 C17 -64.2(3) . . . . ?
Nd1 C15 C16 C23 134.0(4) . . . . ?
Nd1 C16 C17 C18 -70.4(3) . . . . ?
Nd1 C16 C23 C24 78.8(5) . . . . ?
Nd1 C16 C23 C25 -43.6(5) . . . . ?
Nd1 C16 C23 C26 -163.9(3) . . . . ?
Nd1 C17 C18 C14 -74.5(3) . . . . ?
Nd1 C27 C28 C29 -66.9(3) . . . . ?
Nd1 C27 C31 C30 71.2(3) . . . . ?
Nd1 C27 C32 C33 171.6(3) . . . . ?
Nd1 C27 C32 C34 52.4(5) . . . . ?
Nd1 C27 C32 C35 -72.6(4) . . . . ?
Nd1 C28 C29 C30 -64.9(2) . . . . ?
Nd1 C28 C29 C36 132.9(4) . . . . ?
Nd1 C29 C30 C31 -70.2(3) . . . . ?
Nd1 C29 C36 C37 -65.5(5) . . . . ?
Nd1 C29 C36 C38 176.7(3) . . . . ?
Nd1 C29 C36 C39 59.0(5) . . . . ?
Nd1 C30 C31 C27 -75.1(3) . . . . ?
C1 C2 C3 Nd1 66.6(3) . . . . ?
C1 C2 C3 C4 2.5(4) . . . . ?
C1 C2 C3 C10 -158.8(3) . . . . ?
C2 C1 C5 Nd1 -69.0(3) . . . . ?
C2 C1 C5 C4 1.9(4) . . . . ?
C2 C1 C6 C7 163.0(4) . . . . ?
C2 C1 C6 C8 41.3(6) . . . . ?
C2 C1 C6 C9 -78.2(5) . . . . ?
C2 C3 C4 Nd1 70.1(3) . . . . ?
C2 C3 C4 C5 -1.2(4) . . . . ?
C2 C3 C10 C11 -40.0(5) . . . . ?
C2 C3 C10 C12 77.8(5) . . . . ?
C2 C3 C10 C13 -163.7(4) . . . . ?
C3 C4 C5 Nd1 75.4(3) . . . . ?
C3 C4 C5 C1 -0.4(4) . . . . ?
C4 C3 C10 C11 162.3(4) . . . . ?
C4 C3 C10 C12 -79.9(5) . . . . ?
C4 C3 C10 C13 38.6(5) . . . . ?
C5 C1 C2 Nd1 63.4(2) . . . . ?
C5 C1 C2 C3 -2.7(4) . . . . ?
C5 C1 C6 C7 -39.1(6) . . . . ?
C5 C1 C6 C8 -160.8(4) . . . . ?
C5 C1 C6 C9 79.7(5) . . . . ?
C6 C1 C2 Nd1 -135.1(4) . . . . ?
C6 C1 C2 C3 158.8(4) . . . . ?
C6 C1 C5 Nd1 129.7(4) . . . . ?
C6 C1 C5 C4 -159.4(4) . . . . ?
C10 C3 C4 Nd1 -128.6(3) . . . . ?
C10 C3 C4 C5 160.1(3) . . . . ?
C14 C15 C16 Nd1 65.3(3) . . . . ?
C14 C15 C16 C17 1.0(5) . . . . ?
C14 C15 C16 C23 -160.8(4) . . . . ?
C15 C14 C18 Nd1 -71.0(3) . . . . ?
C15 C14 C18 C17 0.1(5) . . . . ?
C15 C14 C19 C20 -105.2(5) . . . . ?
C15 C14 C19 C21 136.8(5) . . . . ?
C15 C14 C19 C22 14.1(6) . . . . ?
C15 C16 C17 Nd1 69.5(3) . . . . ?
C15 C16 C17 C18 -0.9(5) . . . . ?
C15 C16 C23 C24 -29.9(6) . . . . ?
C15 C16 C23 C25 -152.3(5) . . . . ?
C15 C16 C23 C26 87.5(5) . . . . ?
C16 C17 C18 Nd1 75.0(3) . . . . ?
C16 C17 C18 C14 0.5(5) . . . . ?
C17 C16 C23 C24 171.7(4) . . . . ?
C17 C16 C23 C25 49.3(6) . . . . ?
C17 C16 C23 C26 -70.9(5) . . . . ?
C18 C14 C15 Nd1 65.3(3) . . . . ?
C18 C14 C15 C16 -0.7(5) . . . . ?
C18 C14 C19 C20 58.8(5) . . . . ?
C18 C14 C19 C21 -59.2(6) . . . . ?
C18 C14 C19 C22 178.1(4) . . . . ?
C19 C14 C15 Nd1 -128.2(4) . . . . ?
C19 C14 C15 C16 165.7(4) . . . . ?
C19 C14 C18 Nd1 121.9(4) . . . . ?
C19 C14 C18 C17 -166.9(4) . . . . ?
C23 C16 C17 Nd1 -127.9(4) . . . . ?
C23 C16 C17 C18 161.7(4) . . . . ?
C27 C28 C29 Nd1 67.2(3) . . . . ?
C27 C28 C29 C30 2.3(4) . . . . ?
C27 C28 C29 C36 -159.8(4) . . . . ?
C28 C27 C31 Nd1 -68.8(3) . . . . ?
C28 C27 C31 C30 2.4(4) . . . . ?
C28 C27 C32 C33 -80.2(5) . . . . ?
C28 C27 C32 C34 160.7(4) . . . . ?
C28 C27 C32 C35 35.7(5) . . . . ?
C28 C29 C30 Nd1 69.4(3) . . . . ?
C28 C29 C30 C31 -0.8(4) . . . . ?
C28 C29 C36 C37 -171.5(4) . . . . ?
C28 C29 C36 C38 70.8(5) . . . . ?
C28 C29 C36 C39 -47.0(5) . . . . ?
C29 C30 C31 Nd1 74.1(3) . . . . ?
C29 C30 C31 C27 -1.0(4) . . . . ?
C30 C29 C36 C37 29.7(5) . . . . ?
C30 C29 C36 C38 -88.0(5) . . . . ?
C30 C29 C36 C39 154.2(4) . . . . ?
C31 C27 C28 Nd1 64.0(2) . . . . ?
C31 C27 C28 C29 -2.9(4) . . . . ?
C31 C27 C32 C33 77.7(4) . . . . ?
C31 C27 C32 C34 -41.5(5) . . . . ?
C31 C27 C32 C35 -166.5(3) . . . . ?
C32 C27 C28 Nd1 -134.9(4) . . . . ?
C32 C27 C28 C29 158.2(4) . . . . ?
C32 C27 C31 Nd1 129.4(3) . . . . ?
C32 C27 C31 C30 -159.4(3) . . . . ?
C36 C29 C30 Nd1 -128.4(4) . . . . ?
C36 C29 C30 C31 161.4(3) . . . . ?
